data_1560600
loop_
_publ_author_name
'Liu, Tiantian'
'Chen, Xiaojie'
'Zhao, Juan'
'Wei, Weichun'
'Mao, Zhu'
'Wu, William'
'Jiao, Shibo'
'Liu, Yang'
'Yang, Zhiyong'
'Chi, Zhenguo'

_publ_section_title
;
 Hybridized local and charge-transfer excited state fluorophores enabling
 organic light-emitting diodes with record high efficiencies close to 20%
;
_journal_issue 14
_journal_name_full 'Chemical Science'
_journal_page_first 5171
_journal_page_last 5176
_journal_paper_doi 10.1039/D1SC00272D
_journal_volume 12
_journal_year 2021
_chemical_formula_moiety 'C46 H50 N4 S, C H2 Cl2'
_chemical_formula_sum 'C47 H52 Cl2 N4 S'
_chemical_formula_weight 775.88
_space_group_crystal_system triclinic
_space_group_IT_number 2
_space_group_name_Hall '-P 1'
_space_group_name_H-M_alt 'P -1'
_atom_sites_solution_hydrogens geom
_atom_sites_solution_primary dual
_audit_creation_date 2019-10-28
_audit_creation_method
;
Olex2 1.2
(compiled 2018.05.29 svn.r3508 for OlexSys, GUI svn.r5506)
;
_audit_update_record
;
2020-08-04 deposited with the CCDC.	2021-02-23 downloaded from the CCDC.
;
_cell_angle_alpha 88.604(5)
_cell_angle_beta 83.994(5)
_cell_angle_gamma 82.942(5)
_cell_formula_units_Z 2
_cell_length_a 10.6634(7)
_cell_length_b 10.9432(6)
_cell_length_c 18.3410(10)
_cell_measurement_reflns_used 5246
_cell_measurement_temperature 150.00(10)
_cell_measurement_theta_max 73.1340
_cell_measurement_theta_min 4.1640
_cell_volume 2112.2(2)
_computing_cell_refinement 'CrysAlisPro 1.171.39.46 (Rigaku OD, 2018)'
_computing_data_collection 'CrysAlisPro 1.171.39.46 (Rigaku OD, 2018)'
_computing_data_reduction 'CrysAlisPro 1.171.39.46 (Rigaku OD, 2018)'
_computing_molecular_graphics 'Olex2 (Dolomanov et al., 2009)'
_computing_publication_material 'Olex2 (Dolomanov et al., 2009)'
_computing_structure_refinement 'ShelXL (Sheldrick, 2015)'
_computing_structure_solution 'ShelXT (Sheldrick, 2015)'
_diffrn_ambient_environment N~2~
_diffrn_ambient_temperature 150.00(10)
_diffrn_detector 'CCD plate'
_diffrn_detector_area_resol_mean 5.2913
_diffrn_detector_type AtlasS2
_diffrn_measured_fraction_theta_full 0.994
_diffrn_measured_fraction_theta_max 0.959
_diffrn_measurement_details
;
List of Runs (angles in degrees, time in seconds):

  # Type    Start    End  Width  t~exp~   \w     \q     \k     \f   Frames
#--------------------------------------------------------------------------
  1  \w   -105.00 -13.00   1.00    5.00    --  -41.14 -57.00-120.00   92
  2  \w   -114.00 -13.00   1.00    5.00    --  -41.14 -57.00   0.00  101
  3  \w    -32.00  74.00   1.00    5.00    --   41.14 -77.00 120.00  106
  4  \w     33.00 134.00   1.00   25.00    --  106.22 -30.00   0.00  101
  5  \w     30.00 122.00   1.00   25.00    --  106.22 -30.00-150.00   92
  6  \w     26.00 105.00   1.00   25.00    --  106.22 -94.00  60.00   79
  7  \w     93.00 178.00   1.00   25.00    --  106.22  30.00-180.00   85
  8  \w     96.00 177.00   1.00   25.00    --  106.22 125.00   0.00   81
  9  \w     85.00 117.00   1.00   25.00    --  106.22-125.00-150.00   32
 10  \w     41.00 135.00   1.00   25.00    --  106.22 -61.00  90.00   94
 11  \w    113.00 174.00   1.00   25.00    --  106.22 125.00 120.00   61
 12  \w     39.00 109.00   1.00   25.00    --  106.22 -94.00 -60.00   70
 13  \w     70.00  96.00   1.00    2.50    --   41.14  38.00 -30.00   26
 14  \w     69.00  96.00   1.00    2.50    --   41.14-125.00 -90.00   27
 15  \w     27.00  64.00   1.00    2.50    --   41.14-125.00 -90.00   37
 16  \w    127.00 168.00   1.00    5.00    --  106.22 125.00 -30.00   41
 17  \w     70.00 117.00   1.00    5.00    --  106.22-125.00   0.00   47
;
_diffrn_measurement_device 'four-circle diffractometer'
_diffrn_measurement_device_type 'SuperNova, Dual, Cu at home/near, AtlasS2'
_diffrn_measurement_method '\w scans'
_diffrn_orient_matrix_type 'CrysAlisPro convention (1999,Acta A55,543-557)'
_diffrn_orient_matrix_UB_11 0.1439625000
_diffrn_orient_matrix_UB_12 0.0009679000
_diffrn_orient_matrix_UB_13 -0.0194696000
_diffrn_orient_matrix_UB_21 0.0019404000
_diffrn_orient_matrix_UB_22 0.0920809000
_diffrn_orient_matrix_UB_23 0.0619664000
_diffrn_orient_matrix_UB_31 0.0262305000
_diffrn_orient_matrix_UB_32 -0.1079129000
_diffrn_orient_matrix_UB_33 0.0539948000
_diffrn_radiation_monochromator mirror
_diffrn_radiation_probe x-ray
_diffrn_radiation_type CuK\a
_diffrn_radiation_wavelength 1.54184
_diffrn_reflns_av_R_equivalents 0.0586
_diffrn_reflns_av_unetI/netI 0.0724
_diffrn_reflns_Laue_measured_fraction_full 0.994
_diffrn_reflns_Laue_measured_fraction_max 0.959
_diffrn_reflns_limit_h_max 13
_diffrn_reflns_limit_h_min -11
_diffrn_reflns_limit_k_max 9
_diffrn_reflns_limit_k_min -13
_diffrn_reflns_limit_l_max 22
_diffrn_reflns_limit_l_min -18
_diffrn_reflns_number 14938
_diffrn_reflns_point_group_measured_fraction_full 0.994
_diffrn_reflns_point_group_measured_fraction_max 0.959
_diffrn_reflns_theta_full 67.684
_diffrn_reflns_theta_max 73.494
_diffrn_reflns_theta_min 4.200
_diffrn_source 'micro-focus sealed X-ray tube'
_diffrn_source_type 'SuperNova (Cu) X-ray Source'
_exptl_absorpt_coefficient_mu 2.121
_exptl_absorpt_correction_T_max 1.00000
_exptl_absorpt_correction_T_min 0.40399
_exptl_absorpt_correction_type multi-scan
_exptl_absorpt_process_details
;
CrysAlisPro 1.171.39.46 (Rigaku Oxford Diffraction, 2018)
Empirical absorption correction using spherical harmonics,
 implemented in SCALE3 ABSPACK scaling algorithm.
;
_exptl_crystal_colour 'clear light colourless'
_exptl_crystal_density_diffrn 1.220
_exptl_crystal_description block
_exptl_crystal_F_000 824
_exptl_crystal_size_max 0.15
_exptl_crystal_size_mid 0.12
_exptl_crystal_size_min 0.05
_refine_diff_density_max 1.095
_refine_diff_density_min -0.463
_refine_diff_density_rms 0.078
_refine_ls_extinction_method none
_refine_ls_goodness_of_fit_ref 1.023
_refine_ls_hydrogen_treatment constr
_refine_ls_matrix_type full
_refine_ls_number_parameters 499
_refine_ls_number_reflns 8165
_refine_ls_number_restraints 0
_refine_ls_restrained_S_all 1.023
_refine_ls_R_factor_all 0.0865
_refine_ls_R_factor_gt 0.0664
_refine_ls_shift/su_max 0.001
_refine_ls_shift/su_mean 0.000
_refine_ls_structure_factor_coef Fsqd
_refine_ls_weighting_details 'w=1/[\s^2^(Fo^2^)+(0.1061P)^2^+0.8082P] where P=(Fo^2^+2Fc^2^)/3'
_refine_ls_weighting_scheme calc
_refine_ls_wR_factor_gt 0.1719
_refine_ls_wR_factor_ref 0.1938
_reflns_Friedel_coverage 0.000
_reflns_number_gt 6187
_reflns_number_total 8165
_reflns_threshold_expression 'I > 2\s(I)'
_cod_data_source_file d1sc00272d2.cif
_cod_data_source_block 19080502
_cod_depositor_comments 'Adding full bibliography for 1560599--1560601.cif.'
_cod_database_code 1560600
_shelx_shelxl_version_number 2014/7
_chemical_oxdiff_formula 'C H N O S'
_chemical_oxdiff_usercomment TCzBTCz
_shelx_space_group_comment
;
The symmetry employed for this shelxl refinement is uniquely defined
by the following loop, which should always be used as a source of
symmetry information in preference to the above space-group names.
They are only intended as comments.
;
_reflns_odcompleteness_completeness 99.62
_reflns_odcompleteness_iscentric 1
_reflns_odcompleteness_theta 66.49
_olex2_refinement_description
;
1. Fixed Uiso
 At 1.2 times of:
  All C(H) groups, All C(H,H) groups
 At 1.5 times of:
  All C(H,H,H) groups
2.a Secondary CH2 refined with riding coordinates:
 C01D(H1AA,H)
2.b Aromatic/amide H refined with riding coordinates:
 C00J(H00J), C00L(H00L), C00M(H00M), C00N(H00N), C00P(H00P), C00Q(H00Q),
 C00T(H00T), C00U(H00U), C00V(H00V), C00W(H00W), C00Y(H00Y), C00Z(H00Z),
 C011(H011), C012(H012)
2.c Idealised Me refined as rotating group:
 C016(H01A,H01B,H01C), C017(H01D,H01E,H01F), C018(H01G,H01H,H01I), C019(H01J,
 H01K,H01L), C01A(H01M,H01N,H01O), C01B(H01P,H01Q,H01R), C01C(H01S,H01T,H01U),
 C01E(H01V,H01W,H01X), C01F(H01Y,HA,HB), C01G(H01Z,HC,HD), C01H(H01,HE,HF),
 C01I(H0AA,HG,HH)
;
_olex2_submission_special_instructions 'No special instructions were received'
_oxdiff_exptl_absorpt_empirical_details
;
Empirical correction (ABSPACK) includes:
- Absorption correction using spherical harmonics
- Frame scaling
;
_oxdiff_exptl_absorpt_empirical_full_max 1.908
_oxdiff_exptl_absorpt_empirical_full_min 0.556

loop_
_space_group_symop_operation_xyz
'x, y, z'
'-x, -y, -z'

loop_
_atom_site_label
_atom_site_type_symbol
_atom_site_fract_x
_atom_site_fract_y
_atom_site_fract_z
_atom_site_U_iso_or_equiv
_atom_site_adp_type
_atom_site_occupancy
_atom_site_site_symmetry_order
_atom_site_calc_flag
_atom_site_refinement_flags_posn
_atom_site_refinement_flags_adp
_atom_site_refinement_flags_occupancy
_atom_site_disorder_assembly
_atom_site_disorder_group
S001 S 0.92538(7) 0.61352(7) 0.58860(4) 0.03039(19) Uani 1 1 d . . . . .
Cl00 Cl 0.79947(12) 0.89146(9) 0.87048(5) 0.0584(3) Uani 1 1 d . . . . .
Cl1 Cl 0.88315(10) 0.63696(9) 0.83025(6) 0.0565(3) Uani 1 1 d . . . . .
N004 N 0.5689(2) 0.8745(2) 0.64980(11) 0.0229(4) Uani 1 1 d . . . . .
N005 N 0.7017(2) 0.5746(2) 0.39687(11) 0.0230(4) Uani 1 1 d . . . . .
N006 N 0.8100(2) 0.7095(2) 0.62570(12) 0.0260(5) Uani 1 1 d . . . . .
N007 N 0.8690(2) 0.5812(2) 0.51426(12) 0.0257(5) Uani 1 1 d . . . . .
C008 C 0.7784(3) 0.5279(2) 0.27856(14) 0.0221(5) Uani 1 1 d . . . . .
C009 C 0.7533(3) 0.6461(2) 0.51523(13) 0.0205(5) Uani 1 1 d . . . . .
C00A C 0.5763(3) 1.0214(2) 0.73487(13) 0.0216(5) Uani 1 1 d . . . . .
C00B C 0.7490(2) 0.4503(2) 0.39545(14) 0.0223(5) Uani 1 1 d . . . . .
C00C C 0.5101(3) 0.9245(2) 0.76956(14) 0.0226(5) Uani 1 1 d . . . . .
C00D C 0.7176(2) 0.6220(2) 0.32531(13) 0.0218(5) Uani 1 1 d . . . . .
C00E C 0.7965(2) 0.4178(2) 0.32325(13) 0.0214(5) Uani 1 1 d . . . . .
C00F C 0.6024(3) 0.8006(2) 0.58668(13) 0.0214(5) Uani 1 1 d . . . . .
C00G C 0.6676(3) 0.6469(2) 0.46051(13) 0.0213(5) Uani 1 1 d . . . . .
C00H C 0.7202(3) 0.7208(2) 0.57926(13) 0.0215(5) Uani 1 1 d . . . . .
C00I C 0.5092(2) 0.8352(2) 0.71637(14) 0.0222(5) Uani 1 1 d . . . . .
C00J C 0.8090(3) 0.5544(2) 0.20429(14) 0.0236(5) Uani 1 1 d . . . . .
H00J H 0.8488 0.4925 0.1730 0.028 Uiso 1 1 calc R . . . .
C00K C 0.6113(3) 0.9869(2) 0.66136(14) 0.0222(5) Uani 1 1 d . . . . .
C00L C 0.6779(3) 1.0604(2) 0.61260(14) 0.0250(5) Uani 1 1 d . . . . .
H00L H 0.7014 1.0372 0.5642 0.030 Uiso 1 1 calc R . . . .
C00M C 0.7081(3) 1.1695(2) 0.63866(15) 0.0259(5) Uani 1 1 d . . . . .
H00M H 0.7523 1.2201 0.6065 0.031 Uiso 1 1 calc R . . . .
C00N C 0.8419(3) 0.2947(2) 0.30712(14) 0.0238(5) Uani 1 1 d . . . . .
H00N H 0.8719 0.2726 0.2592 0.029 Uiso 1 1 calc R . . . .
C00O C 0.7801(3) 0.6730(2) 0.17716(14) 0.0250(5) Uani 1 1 d . . . . .
C00P C 0.4559(3) 0.7271(2) 0.73224(15) 0.0259(5) Uani 1 1 d . . . . .
H00P H 0.4558 0.6681 0.6966 0.031 Uiso 1 1 calc R . . . .
C00Q C 0.4553(3) 0.9052(2) 0.84148(14) 0.0253(5) Uani 1 1 d . . . . .
H00Q H 0.4553 0.9641 0.8772 0.030 Uiso 1 1 calc R . . . .
C00R C 0.8422(3) 0.2056(2) 0.36230(15) 0.0260(5) Uani 1 1 d . . . . .
C00S C 0.4013(3) 0.7978(2) 0.85876(14) 0.0254(5) Uani 1 1 d . . . . .
C00T C 0.7504(3) 0.3634(3) 0.45232(14) 0.0261(5) Uani 1 1 d . . . . .
H00T H 0.7208 0.3854 0.5003 0.031 Uiso 1 1 calc R . . . .
C00U C 0.6843(3) 0.7402(2) 0.29895(14) 0.0252(5) Uani 1 1 d . . . . .
H00U H 0.6420 0.8017 0.3297 0.030 Uiso 1 1 calc R . . . .
C00V C 0.5249(3) 0.8011(3) 0.53219(15) 0.0290(6) Uani 1 1 d . . . . .
H00V H 0.4487 0.8531 0.5360 0.035 Uiso 1 1 calc R . . . .
C00W C 0.6093(3) 1.1319(2) 0.75929(14) 0.0251(5) Uani 1 1 d . . . . .
H00W H 0.5871 1.1549 0.8079 0.030 Uiso 1 1 calc R . . . .
C00X C 0.6751(3) 1.2075(2) 0.71146(15) 0.0269(6) Uani 1 1 d . . . . .
C00Y C 0.4025(3) 0.7107(2) 0.80346(15) 0.0272(6) Uani 1 1 d . . . . .
H00Y H 0.3659 0.6389 0.8152 0.033 Uiso 1 1 calc R . . . .
C00Z C 0.7162(3) 0.7631(2) 0.22510(15) 0.0261(5) Uani 1 1 d . . . . .
H00Z H 0.6943 0.8418 0.2066 0.031 Uiso 1 1 calc R . . . .
C010 C 0.8120(3) 0.7085(3) 0.09639(15) 0.0295(6) Uani 1 1 d . . . . .
C011 C 0.5565(3) 0.7246(3) 0.46955(15) 0.0282(6) Uani 1 1 d . . . . .
H011 H 0.5002 0.7275 0.4339 0.034 Uiso 1 1 calc R . . . .
C012 C 0.7977(3) 0.2430(2) 0.43437(15) 0.0272(6) Uani 1 1 d . . . . .
H012 H 0.8001 0.1839 0.4717 0.033 Uiso 1 1 calc R . . . .
C013 C 0.3380(3) 0.7716(3) 0.93606(15) 0.0319(6) Uani 1 1 d . . . . .
C014 C 0.7143(3) 1.3295(3) 0.73582(16) 0.0352(7) Uani 1 1 d . . . . .
C015 C 0.8876(3) 0.0694(3) 0.34597(17) 0.0328(6) Uani 1 1 d . . . . .
C016 C 0.8951(4) 0.6050(3) 0.05315(17) 0.0445(9) Uani 1 1 d . . . . .
H01A H 0.9725 0.5840 0.0755 0.067 Uiso 1 1 calc GR . . . .
H01B H 0.9146 0.6322 0.0035 0.067 Uiso 1 1 calc GR . . . .
H01C H 0.8503 0.5341 0.0533 0.067 Uiso 1 1 calc GR . . . .
C017 C 0.3567(4) 0.8685(3) 0.99118(16) 0.0423(8) Uani 1 1 d . . . . .
H01D H 0.4458 0.8733 0.9921 0.063 Uiso 1 1 calc GR . . . .
H01E H 0.3206 0.8461 1.0391 0.063 Uiso 1 1 calc GR . . . .
H01F H 0.3153 0.9472 0.9771 0.063 Uiso 1 1 calc GR . . . .
C018 C 0.3969(4) 0.6453(3) 0.96327(18) 0.0449(8) Uani 1 1 d . . . . .
H01G H 0.3816 0.5823 0.9310 0.067 Uiso 1 1 calc GR . . . .
H01H H 0.3592 0.6294 1.0119 0.067 Uiso 1 1 calc GR . . . .
H01I H 0.4868 0.6455 0.9639 0.067 Uiso 1 1 calc GR . . . .
C019 C 0.8844(4) 0.8217(3) 0.09137(18) 0.0406(7) Uani 1 1 d . . . . .
H01J H 0.8337 0.8887 0.1173 0.061 Uiso 1 1 calc GR . . . .
H01K H 0.9019 0.8449 0.0409 0.061 Uiso 1 1 calc GR . . . .
H01L H 0.9629 0.8024 0.1128 0.061 Uiso 1 1 calc GR . . . .
C01A C 0.6875(4) 0.7387(3) 0.06084(17) 0.0404(7) Uani 1 1 d . . . . .
H01M H 0.6433 0.6672 0.0627 0.061 Uiso 1 1 calc GR . . . .
H01N H 0.7062 0.7633 0.0107 0.061 Uiso 1 1 calc GR . . . .
H01O H 0.6352 0.8046 0.0869 0.061 Uiso 1 1 calc GR . . . .
C01B C 0.1949(4) 0.7705(4) 0.9323(2) 0.0467(8) Uani 1 1 d . . . . .
H01P H 0.1575 0.8511 0.9188 0.070 Uiso 1 1 calc GR . . . .
H01Q H 0.1559 0.7475 0.9793 0.070 Uiso 1 1 calc GR . . . .
H01R H 0.1819 0.7122 0.8963 0.070 Uiso 1 1 calc GR . . . .
C01C C 0.6604(5) 1.4335(3) 0.6871(2) 0.0531(10) Uani 1 1 d . . . . .
H01S H 0.6990 1.4219 0.6377 0.080 Uiso 1 1 calc GR . . . .
H01T H 0.6779 1.5109 0.7047 0.080 Uiso 1 1 calc GR . . . .
H01U H 0.5702 1.4333 0.6882 0.080 Uiso 1 1 calc GR . . . .
C01D C 0.7728(4) 0.7665(3) 0.8181(2) 0.0458(8) Uani 1 1 d . . . . .
H1AA H 0.6877 0.7457 0.8321 0.055 Uiso 1 1 calc R . . . .
H H 0.7785 0.7903 0.7666 0.055 Uiso 1 1 calc R . . . .
C01E C 0.8600(5) 1.3234(4) 0.7252(3) 0.0671(13) Uani 1 1 d . . . . .
H01V H 0.8967 1.2570 0.7544 0.101 Uiso 1 1 calc GR . . . .
H01W H 0.8848 1.3996 0.7402 0.101 Uiso 1 1 calc GR . . . .
H01X H 0.8895 1.3097 0.6745 0.101 Uiso 1 1 calc GR . . . .
C01F C 0.8855(7) 0.0400(4) 0.2652(2) 0.0776(17) Uani 1 1 d . . . . .
H01Y H 0.8037 0.0696 0.2500 0.116 Uiso 1 1 calc GR . . . .
HA H 0.9019 -0.0474 0.2586 0.116 Uiso 1 1 calc GR . . . .
HB H 0.9497 0.0794 0.2362 0.116 Uiso 1 1 calc GR . . . .
C01G C 0.6642(8) 1.3596(4) 0.8140(2) 0.105(3) Uani 1 1 d . . . . .
H01Z H 0.5731 1.3750 0.8179 0.157 Uiso 1 1 calc GR . . . .
HC H 0.6980 1.4315 0.8287 0.157 Uiso 1 1 calc GR . . . .
HD H 0.6894 1.2914 0.8454 0.157 Uiso 1 1 calc GR . . . .
C01H C 0.7931(5) -0.0120(4) 0.3856(3) 0.0693(14) Uani 1 1 d . . . . .
H01 H 0.7900 -0.0016 0.4376 0.104 Uiso 1 1 calc GR . . . .
HE H 0.8202 -0.0968 0.3738 0.104 Uiso 1 1 calc GR . . . .
HF H 0.7102 0.0115 0.3702 0.104 Uiso 1 1 calc GR . . . .
C01I C 1.0124(7) 0.0337(5) 0.3730(6) 0.146(4) Uani 1 1 d . . . . .
H0AA H 1.0750 0.0771 0.3454 0.219 Uiso 1 1 calc GR . . . .
HG H 1.0357 -0.0534 0.3673 0.219 Uiso 1 1 calc GR . . . .
HH H 1.0080 0.0541 0.4239 0.219 Uiso 1 1 calc GR . . . .

loop_
_atom_site_aniso_label
_atom_site_aniso_U_11
_atom_site_aniso_U_22
_atom_site_aniso_U_33
_atom_site_aniso_U_23
_atom_site_aniso_U_13
_atom_site_aniso_U_12
S001 0.0313(4) 0.0333(4) 0.0262(3) -0.0103(3) -0.0093(3) 0.0047(3)
Cl00 0.0880(8) 0.0452(5) 0.0416(5) -0.0088(4) -0.0108(4) -0.0007(5)
Cl1 0.0519(5) 0.0440(5) 0.0723(6) -0.0036(4) -0.0144(4) 0.0075(4)
N004 0.0321(12) 0.0193(10) 0.0164(10) -0.0067(8) 0.0021(8) -0.0017(8)
N005 0.0323(12) 0.0214(10) 0.0141(10) -0.0055(8) -0.0014(8) 0.0015(9)
N006 0.0347(12) 0.0256(11) 0.0183(10) -0.0056(9) -0.0055(9) -0.0021(9)
N007 0.0281(12) 0.0254(11) 0.0227(11) -0.0065(9) -0.0027(9) 0.0014(9)
C008 0.0298(13) 0.0182(11) 0.0181(12) -0.0063(9) -0.0033(10) 0.0001(10)
C009 0.0283(13) 0.0178(11) 0.0145(11) -0.0032(9) 0.0013(9) -0.0011(9)
C00A 0.0287(13) 0.0184(11) 0.0164(11) -0.0043(9) -0.0021(9) 0.0034(10)
C00B 0.0268(13) 0.0209(12) 0.0185(12) -0.0068(10) -0.0016(9) 0.0000(10)
C00C 0.0272(13) 0.0197(11) 0.0200(12) -0.0069(10) -0.0019(10) 0.0014(10)
C00D 0.0274(12) 0.0235(12) 0.0145(11) -0.0073(9) -0.0023(9) -0.0022(10)
C00E 0.0264(12) 0.0206(12) 0.0171(11) -0.0024(9) -0.0010(9) -0.0031(9)
C00F 0.0289(13) 0.0186(11) 0.0159(11) -0.0066(9) 0.0012(9) -0.0016(10)
C00G 0.0292(13) 0.0184(11) 0.0159(11) -0.0069(9) -0.0002(9) -0.0015(9)
C00H 0.0305(13) 0.0185(11) 0.0153(11) -0.0032(9) -0.0014(9) -0.0029(10)
C00I 0.0261(12) 0.0223(12) 0.0169(11) -0.0054(9) -0.0010(9) 0.0020(10)
C00J 0.0311(13) 0.0224(12) 0.0164(11) -0.0063(10) -0.0013(10) 0.0000(10)
C00K 0.0278(13) 0.0192(11) 0.0180(12) -0.0042(9) -0.0004(9) 0.0027(9)
C00L 0.0350(14) 0.0236(12) 0.0158(11) -0.0045(10) -0.0013(10) -0.0010(10)
C00M 0.0350(14) 0.0202(12) 0.0216(12) 0.0014(10) -0.0003(10) -0.0025(10)
C00N 0.0326(14) 0.0206(12) 0.0168(11) -0.0043(9) 0.0008(10) 0.0002(10)
C00O 0.0320(14) 0.0247(13) 0.0180(12) -0.0030(10) -0.0012(10) -0.0022(10)
C00P 0.0321(14) 0.0225(12) 0.0223(12) -0.0092(10) -0.0003(10) -0.0009(10)
C00Q 0.0335(14) 0.0228(12) 0.0189(12) -0.0063(10) -0.0009(10) -0.0007(10)
C00R 0.0340(14) 0.0200(12) 0.0228(13) -0.0041(10) -0.0002(10) -0.0001(10)
C00S 0.0348(14) 0.0216(12) 0.0188(12) -0.0029(10) -0.0011(10) -0.0001(10)
C00T 0.0369(14) 0.0250(13) 0.0154(11) -0.0036(10) 0.0034(10) -0.0047(11)
C00U 0.0342(14) 0.0208(12) 0.0195(12) -0.0073(10) -0.0028(10) 0.0025(10)
C00V 0.0273(13) 0.0334(14) 0.0243(13) -0.0096(11) -0.0026(10) 0.0060(11)
C00W 0.0389(15) 0.0181(12) 0.0168(11) -0.0064(9) -0.0004(10) 0.0010(10)
C00X 0.0405(15) 0.0186(12) 0.0215(13) -0.0024(10) -0.0029(11) -0.0028(11)
C00Y 0.0361(15) 0.0205(12) 0.0250(13) -0.0030(10) -0.0010(11) -0.0047(10)
C00Z 0.0370(15) 0.0190(12) 0.0214(12) -0.0018(10) -0.0045(10) 0.0024(10)
C010 0.0442(17) 0.0236(13) 0.0185(12) 0.0029(10) 0.0009(11) 0.0005(11)
C011 0.0315(14) 0.0301(14) 0.0227(13) -0.0095(11) -0.0056(11) 0.0020(11)
C012 0.0404(15) 0.0202(12) 0.0207(12) 0.0028(10) -0.0003(11) -0.0051(11)
C013 0.0475(17) 0.0270(14) 0.0206(13) -0.0007(11) 0.0037(12) -0.0087(12)
C014 0.058(2) 0.0211(13) 0.0267(14) -0.0045(11) -0.0012(13) -0.0091(13)
C015 0.0476(18) 0.0178(12) 0.0312(14) -0.0051(11) -0.0001(12) 0.0013(11)
C016 0.068(2) 0.0377(17) 0.0208(14) 0.0023(13) 0.0119(14) 0.0086(16)
C017 0.075(2) 0.0331(15) 0.0175(13) -0.0030(12) 0.0072(14) -0.0108(15)
C018 0.079(3) 0.0286(15) 0.0263(15) 0.0033(12) -0.0037(15) -0.0075(16)
C019 0.054(2) 0.0361(16) 0.0314(16) 0.0038(13) 0.0029(14) -0.0118(14)
C01A 0.051(2) 0.0455(18) 0.0239(14) 0.0029(13) -0.0075(13) -0.0015(15)
C01B 0.051(2) 0.052(2) 0.0350(17) -0.0023(15) 0.0129(15) -0.0127(16)
C01C 0.073(3) 0.0253(16) 0.061(2) -0.0006(16) -0.003(2) -0.0074(16)
C01D 0.051(2) 0.0476(19) 0.0376(17) -0.0069(15) -0.0112(15) 0.0079(16)
C01E 0.069(3) 0.043(2) 0.096(4) -0.016(2) -0.030(3) -0.013(2)
C01F 0.145(5) 0.0310(19) 0.049(2) -0.0136(17) -0.003(3) 0.015(2)
C01G 0.233(8) 0.051(2) 0.036(2) -0.0270(19) 0.039(3) -0.083(4)
C01H 0.087(3) 0.039(2) 0.079(3) -0.019(2) 0.020(3) -0.017(2)
C01I 0.089(4) 0.045(3) 0.317(12) -0.063(5) -0.115(6) 0.033(3)

loop_
_atom_type_symbol
_atom_type_description
_atom_type_scat_dispersion_real
_atom_type_scat_dispersion_imag
_atom_type_scat_source
C C 0.0181 0.0091 'International Tables Vol C Tables 4.2.6.8 and 6.1.1.4'
H H 0.0000 0.0000 'International Tables Vol C Tables 4.2.6.8 and 6.1.1.4'
Cl Cl 0.3639 0.7018 'International Tables Vol C Tables 4.2.6.8 and 6.1.1.4'
N N 0.0311 0.0180 'International Tables Vol C Tables 4.2.6.8 and 6.1.1.4'
S S 0.3331 0.5567 'International Tables Vol C Tables 4.2.6.8 and 6.1.1.4'

loop_
_geom_angle_atom_site_label_1
_geom_angle_atom_site_label_2
_geom_angle_atom_site_label_3
_geom_angle
_geom_angle_site_symmetry_1
_geom_angle_site_symmetry_3
_geom_angle_publ_flag
N007 S001 N006 100.87(12) . . ?
C00I N004 C00F 125.0(2) . . ?
C00K N004 C00F 125.9(2) . . ?
C00K N004 C00I 108.0(2) . . ?
C00B N005 C00D 108.2(2) . . ?
C00B N005 C00G 125.9(2) . . ?
C00D N005 C00G 124.7(2) . . ?
C00H N006 S001 106.28(18) . . ?
C009 N007 S001 106.59(18) . . ?
C00D C008 C00E 106.8(2) . . ?
C00J C008 C00D 119.5(2) . . ?
C00J C008 C00E 133.7(2) . . ?
N007 C009 C00G 126.7(2) . . ?
N007 C009 C00H 112.9(2) . . ?
C00G C009 C00H 120.4(2) . . ?
C00K C00A C00C 106.7(2) . . ?
C00W C00A C00C 133.9(2) . . ?
C00W C00A C00K 119.4(2) . . ?
N005 C00B C00E 109.1(2) . . ?
N005 C00B C00T 129.5(2) . . ?
C00T C00B C00E 121.4(2) . . ?
C00I C00C C00A 107.0(2) . . ?
C00I C00C C00Q 119.5(2) . . ?
C00Q C00C C00A 133.5(2) . . ?
N005 C00D C008 108.9(2) . . ?
C00U C00D N005 129.7(2) . . ?
C00U C00D C008 121.4(2) . . ?
C00B C00E C008 107.0(2) . . ?
C00N C00E C008 133.2(2) . . ?
C00N C00E C00B 119.6(2) . . ?
N004 C00F C00H 120.0(2) . . ?
C00V C00F N004 122.0(2) . . ?
C00V C00F C00H 117.9(2) . . ?
N005 C00G C009 120.2(2) . . ?
C011 C00G N005 121.8(2) . . ?
C011 C00G C009 118.0(2) . . ?
N006 C00H C009 113.4(2) . . ?
N006 C00H C00F 126.9(2) . . ?
C009 C00H C00F 119.7(2) . . ?
C00C C00I N004 109.1(2) . . ?
C00P C00I N004 128.9(2) . . ?
C00P C00I C00C 122.0(2) . . ?
C008 C00J H00J 119.9 . . ?
C00O C00J C008 120.1(2) . . ?
C00O C00J H00J 119.9 . . ?
N004 C00K C00A 109.2(2) . . ?
C00L C00K N004 129.4(2) . . ?
C00L C00K C00A 121.4(2) . . ?
C00K C00L H00L 121.2 . . ?
C00M C00L C00K 117.5(2) . . ?
C00M C00L H00L 121.2 . . ?
C00L C00M H00M 118.5 . . ?
C00L C00M C00X 122.9(3) . . ?
C00X C00M H00M 118.5 . . ?
C00E C00N H00N 119.9 . . ?
C00R C00N C00E 120.3(2) . . ?
C00R C00N H00N 119.9 . . ?
C00J C00O C00Z 118.5(2) . . ?
C00J C00O C010 122.7(2) . . ?
C00Z C00O C010 118.7(2) . . ?
C00I C00P H00P 121.4 . . ?
C00Y C00P C00I 117.2(2) . . ?
C00Y C00P H00P 121.4 . . ?
C00C C00Q H00Q 120.2 . . ?
C00S C00Q C00C 119.6(2) . . ?
C00S C00Q H00Q 120.2 . . ?
C00N C00R C012 118.2(2) . . ?
C00N C00R C015 121.5(2) . . ?
C012 C00R C015 120.3(2) . . ?
C00Q C00S C00Y 118.8(2) . . ?
C00Q C00S C013 122.3(2) . . ?
C00Y C00S C013 118.8(2) . . ?
C00B C00T H00T 121.4 . . ?
C012 C00T C00B 117.2(2) . . ?
C012 C00T H00T 121.4 . . ?
C00D C00U H00U 121.2 . . ?
C00Z C00U C00D 117.5(2) . . ?
C00Z C00U H00U 121.2 . . ?
C00F C00V H00V 118.9 . . ?
C00F C00V C011 122.2(3) . . ?
C011 C00V H00V 118.9 . . ?
C00A C00W H00W 119.8 . . ?
C00X C00W C00A 120.3(2) . . ?
C00X C00W H00W 119.8 . . ?
C00M C00X C014 119.3(3) . . ?
C00W C00X C00M 118.4(2) . . ?
C00W C00X C014 122.3(2) . . ?
C00P C00Y C00S 122.9(3) . . ?
C00P C00Y H00Y 118.6 . . ?
C00S C00Y H00Y 118.6 . . ?
C00O C00Z H00Z 118.6 . . ?
C00U C00Z C00O 122.9(2) . . ?
C00U C00Z H00Z 118.6 . . ?
C016 C010 C00O 112.5(2) . . ?
C016 C010 C019 107.6(3) . . ?
C016 C010 C01A 108.7(3) . . ?
C019 C010 C00O 109.8(2) . . ?
C019 C010 C01A 109.4(3) . . ?
C01A C010 C00O 108.7(2) . . ?
C00G C011 C00V 121.7(2) . . ?
C00G C011 H011 119.2 . . ?
C00V C011 H011 119.2 . . ?
C00R C012 H012 118.4 . . ?
C00T C012 C00R 123.2(2) . . ?
C00T C012 H012 118.4 . . ?
C017 C013 C00S 112.1(2) . . ?
C017 C013 C018 108.1(3) . . ?
C017 C013 C01B 108.7(3) . . ?
C018 C013 C00S 109.2(3) . . ?
C01B C013 C00S 109.0(2) . . ?
C01B C013 C018 109.8(3) . . ?
C00X C014 C01E 109.3(3) . . ?
C01C C014 C00X 109.0(3) . . ?
C01C C014 C01E 107.7(3) . . ?
C01G C014 C00X 112.2(3) . . ?
C01G C014 C01C 107.8(4) . . ?
C01G C014 C01E 110.8(4) . . ?
C00R C015 C01H 109.9(3) . . ?
C01F C015 C00R 112.0(3) . . ?
C01F C015 C01H 103.4(4) . . ?
C01I C015 C00R 110.1(3) . . ?
C01I C015 C01F 113.2(5) . . ?
C01I C015 C01H 107.9(5) . . ?
C010 C016 H01A 109.5 . . ?
C010 C016 H01B 109.5 . . ?
C010 C016 H01C 109.5 . . ?
H01A C016 H01B 109.5 . . ?
H01A C016 H01C 109.5 . . ?
H01B C016 H01C 109.5 . . ?
C013 C017 H01D 109.5 . . ?
C013 C017 H01E 109.5 . . ?
C013 C017 H01F 109.5 . . ?
H01D C017 H01E 109.5 . . ?
H01D C017 H01F 109.5 . . ?
H01E C017 H01F 109.5 . . ?
C013 C018 H01G 109.5 . . ?
C013 C018 H01H 109.5 . . ?
C013 C018 H01I 109.5 . . ?
H01G C018 H01H 109.5 . . ?
H01G C018 H01I 109.5 . . ?
H01H C018 H01I 109.5 . . ?
C010 C019 H01J 109.5 . . ?
C010 C019 H01K 109.5 . . ?
C010 C019 H01L 109.5 . . ?
H01J C019 H01K 109.5 . . ?
H01J C019 H01L 109.5 . . ?
H01K C019 H01L 109.5 . . ?
C010 C01A H01M 109.5 . . ?
C010 C01A H01N 109.5 . . ?
C010 C01A H01O 109.5 . . ?
H01M C01A H01N 109.5 . . ?
H01M C01A H01O 109.5 . . ?
H01N C01A H01O 109.5 . . ?
C013 C01B H01P 109.5 . . ?
C013 C01B H01Q 109.5 . . ?
C013 C01B H01R 109.5 . . ?
H01P C01B H01Q 109.5 . . ?
H01P C01B H01R 109.5 . . ?
H01Q C01B H01R 109.5 . . ?
C014 C01C H01S 109.5 . . ?
C014 C01C H01T 109.5 . . ?
C014 C01C H01U 109.5 . . ?
H01S C01C H01T 109.5 . . ?
H01S C01C H01U 109.5 . . ?
H01T C01C H01U 109.5 . . ?
Cl00 C01D H1AA 109.3 . . ?
Cl00 C01D H 109.3 . . ?
Cl1 C01D Cl00 111.8(2) . . ?
Cl1 C01D H1AA 109.3 . . ?
Cl1 C01D H 109.3 . . ?
H1AA C01D H 107.9 . . ?
C014 C01E H01V 109.5 . . ?
C014 C01E H01W 109.5 . . ?
C014 C01E H01X 109.5 . . ?
H01V C01E H01W 109.5 . . ?
H01V C01E H01X 109.5 . . ?
H01W C01E H01X 109.5 . . ?
C015 C01F H01Y 109.5 . . ?
C015 C01F HA 109.5 . . ?
C015 C01F HB 109.5 . . ?
H01Y C01F HA 109.5 . . ?
H01Y C01F HB 109.5 . . ?
HA C01F HB 109.5 . . ?
C014 C01G H01Z 109.5 . . ?
C014 C01G HC 109.5 . . ?
C014 C01G HD 109.5 . . ?
H01Z C01G HC 109.5 . . ?
H01Z C01G HD 109.5 . . ?
HC C01G HD 109.5 . . ?
C015 C01H H01 109.5 . . ?
C015 C01H HE 109.5 . . ?
C015 C01H HF 109.5 . . ?
H01 C01H HE 109.5 . . ?
H01 C01H HF 109.5 . . ?
HE C01H HF 109.5 . . ?
C015 C01I H0AA 109.5 . . ?
C015 C01I HG 109.5 . . ?
C015 C01I HH 109.5 . . ?
H0AA C01I HG 109.5 . . ?
H0AA C01I HH 109.5 . . ?
HG C01I HH 109.5 . . ?

loop_
_geom_bond_atom_site_label_1
_geom_bond_atom_site_label_2
_geom_bond_distance
_geom_bond_site_symmetry_2
_geom_bond_publ_flag
S001 N006 1.619(2) . ?
S001 N007 1.610(2) . ?
Cl00 C01D 1.758(4) . ?
Cl1 C01D 1.753(4) . ?
N004 C00F 1.417(3) . ?
N004 C00I 1.400(3) . ?
N004 C00K 1.390(3) . ?
N005 C00B 1.392(3) . ?
N005 C00D 1.401(3) . ?
N005 C00G 1.416(3) . ?
N006 C00H 1.339(3) . ?
N007 C009 1.345(3) . ?
C008 C00D 1.407(4) . ?
C008 C00E 1.445(4) . ?
C008 C00J 1.399(4) . ?
C009 C00G 1.426(4) . ?
C009 C00H 1.436(3) . ?
C00A C00C 1.443(4) . ?
C00A C00K 1.409(3) . ?
C00A C00W 1.397(4) . ?
C00B C00E 1.405(3) . ?
C00B C00T 1.394(4) . ?
C00C C00I 1.400(4) . ?
C00C C00Q 1.408(4) . ?
C00D C00U 1.387(4) . ?
C00E C00N 1.402(4) . ?
C00F C00H 1.436(4) . ?
C00F C00V 1.361(4) . ?
C00G C011 1.368(4) . ?
C00I C00P 1.386(4) . ?
C00J H00J 0.9300 . ?
C00J C00O 1.390(4) . ?
C00K C00L 1.387(4) . ?
C00L H00L 0.9300 . ?
C00L C00M 1.383(4) . ?
C00M H00M 0.9300 . ?
C00M C00X 1.404(4) . ?
C00N H00N 0.9300 . ?
C00N C00R 1.388(4) . ?
C00O C00Z 1.400(4) . ?
C00O C010 1.536(4) . ?
C00P H00P 0.9300 . ?
C00P C00Y 1.386(4) . ?
C00Q H00Q 0.9300 . ?
C00Q C00S 1.386(4) . ?
C00R C012 1.410(4) . ?
C00R C015 1.536(4) . ?
C00S C00Y 1.407(4) . ?
C00S C013 1.542(4) . ?
C00T H00T 0.9300 . ?
C00T C012 1.387(4) . ?
C00U H00U 0.9300 . ?
C00U C00Z 1.386(4) . ?
C00V H00V 0.9300 . ?
C00V C011 1.425(4) . ?
C00W H00W 0.9300 . ?
C00W C00X 1.387(4) . ?
C00X C014 1.537(4) . ?
C00Y H00Y 0.9300 . ?
C00Z H00Z 0.9300 . ?
C010 C016 1.532(4) . ?
C010 C019 1.535(4) . ?
C010 C01A 1.536(4) . ?
C011 H011 0.9300 . ?
C012 H012 0.9300 . ?
C013 C017 1.528(4) . ?
C013 C018 1.541(4) . ?
C013 C01B 1.536(5) . ?
C014 C01C 1.524(5) . ?
C014 C01E 1.539(6) . ?
C014 C01G 1.507(5) . ?
C015 C01F 1.527(5) . ?
C015 C01H 1.541(6) . ?
C015 C01I 1.474(6) . ?
C016 H01A 0.9600 . ?
C016 H01B 0.9600 . ?
C016 H01C 0.9600 . ?
C017 H01D 0.9600 . ?
C017 H01E 0.9600 . ?
C017 H01F 0.9600 . ?
C018 H01G 0.9600 . ?
C018 H01H 0.9600 . ?
C018 H01I 0.9600 . ?
C019 H01J 0.9600 . ?
C019 H01K 0.9600 . ?
C019 H01L 0.9600 . ?
C01A H01M 0.9600 . ?
C01A H01N 0.9600 . ?
C01A H01O 0.9600 . ?
C01B H01P 0.9600 . ?
C01B H01Q 0.9600 . ?
C01B H01R 0.9600 . ?
C01C H01S 0.9600 . ?
C01C H01T 0.9600 . ?
C01C H01U 0.9600 . ?
C01D H1AA 0.9700 . ?
C01D H 0.9700 . ?
C01E H01V 0.9600 . ?
C01E H01W 0.9600 . ?
C01E H01X 0.9600 . ?
C01F H01Y 0.9600 . ?
C01F HA 0.9600 . ?
C01F HB 0.9600 . ?
C01G H01Z 0.9600 . ?
C01G HC 0.9600 . ?
C01G HD 0.9600 . ?
C01H H01 0.9600 . ?
C01H HE 0.9600 . ?
C01H HF 0.9600 . ?
C01I H0AA 0.9600 . ?
C01I HG 0.9600 . ?
C01I HH 0.9600 . ?
